data_1557314
loop_
_publ_author_name
'Ye, Yan-Song'
'Li, Wen-Yan'
'Du, Shu-Zong'
'Yang, Jian'
'Nian, Yin'
'Xu, Gang'

_publ_section_title
;
 Congenetic hybrids derived from dearomatized isoprenylated
 acylphloroglucinol with opposite effects on Ca<sub>v</sub>3.1 low
 voltage-gated Ca<sup>2+</sup> channel.
;
_journal_name_full 'Journal of medicinal chemistry'
_journal_paper_doi 10.1021/acs.jmedchem.9b02056
_journal_year 2020
_chemical_absolute_configuration ad
_chemical_formula_moiety 'C33 H40 O4'
_chemical_formula_sum 'C33 H40 O4'
_chemical_formula_weight 500.65
_space_group_crystal_system orthorhombic
_space_group_IT_number 19
_space_group_name_Hall 'P 2ac 2ab'
_space_group_name_H-M_alt 'P 21 21 21'
_atom_sites_solution_hydrogens geom
_atom_sites_solution_primary direct
_atom_sites_solution_secondary difmap
_audit_creation_method SHELXL-2014/7
_cell_angle_alpha 90
_cell_angle_beta 90
_cell_angle_gamma 90
_cell_formula_units_Z 4
_cell_length_a 9.4737(2)
_cell_length_b 15.6173(3)
_cell_length_c 18.4421(4)
_cell_measurement_reflns_used 9975
_cell_measurement_temperature 100(2)
_cell_measurement_theta_max 70.23
_cell_measurement_theta_min 3.71
_cell_volume 2728.58(10)
_computing_cell_refinement 'Bruker SAINT'
_computing_data_collection 'Bruker APEX2'
_computing_data_reduction 'Bruker SAINT'
_computing_molecular_graphics 'Bruker SHELXTL'
_computing_publication_material 'Bruker SHELXTL'
_computing_structure_refinement 'SHELXL-2014 (Sheldrick 2014)'
_computing_structure_solution 'SHELXS-97 (Sheldrick 2008)'
_diffrn_ambient_temperature 100(2)
_diffrn_measured_fraction_theta_full 0.988
_diffrn_measured_fraction_theta_max 0.975
_diffrn_measurement_device_type 'Bruker APEX-II CCD'
_diffrn_measurement_method '\f and \w scans'
_diffrn_radiation_type CuK\a
_diffrn_radiation_wavelength 1.54178
_diffrn_reflns_av_R_equivalents 0.0288
_diffrn_reflns_av_unetI/netI 0.0241
_diffrn_reflns_Laue_measured_fraction_full 0.988
_diffrn_reflns_Laue_measured_fraction_max 0.975
_diffrn_reflns_limit_h_max 11
_diffrn_reflns_limit_h_min -11
_diffrn_reflns_limit_k_max 18
_diffrn_reflns_limit_k_min -18
_diffrn_reflns_limit_l_max 21
_diffrn_reflns_limit_l_min -20
_diffrn_reflns_number 16977
_diffrn_reflns_point_group_measured_fraction_full 0.964
_diffrn_reflns_point_group_measured_fraction_max 0.941
_diffrn_reflns_theta_full 67.679
_diffrn_reflns_theta_max 70.223
_diffrn_reflns_theta_min 3.709
_diffrn_source 'fine-focus sealed tube'
_exptl_absorpt_coefficient_mu 0.617
_exptl_absorpt_correction_type multi-scan
_exptl_absorpt_process_details sadabs
_exptl_crystal_colour colourless
_exptl_crystal_density_diffrn 1.219
_exptl_crystal_description prism
_exptl_crystal_F_000 1080
_exptl_crystal_size_max 0.660
_exptl_crystal_size_mid 0.220
_exptl_crystal_size_min 0.180
_exptl_transmission_factor_max 0.5220
_exptl_transmission_factor_min 0.3938
_refine_diff_density_max 0.194
_refine_diff_density_min -0.217
_refine_diff_density_rms 0.045
_refine_ls_abs_structure_details
;
 Flack x determined using 2005 quotients [(I+)-(I-)]/[(I+)+(I-)]
 (Parsons, Flack and Wagner, Acta Cryst. B69 (2013) 249-259).
;
_refine_ls_abs_structure_Flack 0.08(3)
_refine_ls_extinction_method none
_refine_ls_goodness_of_fit_ref 1.070
_refine_ls_hydrogen_treatment constr
_refine_ls_matrix_type full
_refine_ls_number_parameters 341
_refine_ls_number_reflns 4893
_refine_ls_number_restraints 0
_refine_ls_restrained_S_all 1.070
_refine_ls_R_factor_all 0.0291
_refine_ls_R_factor_gt 0.0291
_refine_ls_shift/su_max 0.001
_refine_ls_shift/su_mean 0.000
_refine_ls_structure_factor_coef Fsqd
_refine_ls_weighting_details 'w=1/[\s^2^(Fo^2^)+(0.0413P)^2^+0.5568P] where P=(Fo^2^+2Fc^2^)/3'
_refine_ls_weighting_scheme calc
_refine_ls_wR_factor_gt 0.0754
_refine_ls_wR_factor_ref 0.0754
_reflns_Friedel_coverage 0.705
_reflns_Friedel_fraction_full 0.932
_reflns_Friedel_fraction_max 0.898
_reflns_number_gt 4887
_reflns_number_total 4893
_reflns_threshold_expression 'I > 2\s(I)'
_cod_data_source_file jm9b02056_si_003.cif
_cod_data_source_block cu_rxn56_0m
_cod_database_code 1557314
_shelx_shelxl_version_number 2014/7
_shelx_space_group_comment
;
The symmetry employed for this shelxl refinement is uniquely defined
by the following loop, which should always be used as a source of
symmetry information in preference to the above space-group names.
They are only intended as comments.
;
_shelx_estimated_absorpt_t_min 0.686
_shelx_estimated_absorpt_t_max 0.897

loop_
_space_group_symop_operation_xyz
'x, y, z'
'x+1/2, -y+1/2, -z'
'-x, y+1/2, -z+1/2'
'-x+1/2, -y, z+1/2'

loop_
_atom_site_label
_atom_site_type_symbol
_atom_site_fract_x
_atom_site_fract_y
_atom_site_fract_z
_atom_site_U_iso_or_equiv
_atom_site_adp_type
_atom_site_occupancy
_atom_site_site_symmetry_order
_atom_site_calc_flag
_atom_site_refinement_flags_posn
_atom_site_refinement_flags_adp
_atom_site_refinement_flags_occupancy
_atom_site_disorder_assembly
_atom_site_disorder_group
O1 O 0.50480(14) -0.07337(8) 0.05614(7) 0.0242(3) Uani 1 1 d . . . . .
O2 O 0.77725(13) 0.05346(8) 0.03058(6) 0.0223(3) Uani 1 1 d . . . . .
O3 O 0.86674(13) 0.17904(8) 0.25863(6) 0.0209(3) Uani 1 1 d . . . . .
O4 O 0.57500(12) -0.04986(7) 0.24352(6) 0.0174(2) Uani 1 1 d . . . . .
C1 C 0.8824(2) -0.29415(11) 0.08888(13) 0.0315(5) Uani 1 1 d . . . . .
H1 H 0.9403 -0.3438 0.0890 0.038 Uiso 1 1 calc R U . . .
C2 C 0.7903(2) -0.27970(11) 0.03168(12) 0.0287(4) Uani 1 1 d . . . . .
H38 H 0.7880 -0.3181 -0.0082 0.034 Uiso 1 1 calc R U . . .
C3 C 0.70152(19) -0.20916(11) 0.03284(10) 0.0216(4) Uani 1 1 d . . . . .
H37 H 0.6347 -0.2010 -0.0049 0.026 Uiso 1 1 calc R U . . .
C4 C 0.71021(17) -0.15006(10) 0.08948(9) 0.0165(3) Uani 1 1 d . . . . .
C5 C 0.61425(17) -0.07438(10) 0.09011(8) 0.0154(3) Uani 1 1 d . . . . .
C6 C 0.65977(17) 0.00319(10) 0.13311(9) 0.0149(3) Uani 1 1 d . . . . .
C7 C 0.75010(17) 0.06339(10) 0.09487(9) 0.0158(3) Uani 1 1 d . . . . .
C8 C 0.81936(17) 0.13785(10) 0.13636(9) 0.0161(3) Uani 1 1 d . . . . .
C9 C 0.98168(17) 0.13268(11) 0.12501(9) 0.0190(3) Uani 1 1 d . . . . .
H9 H 1.0011 0.1272 0.0725 0.023 Uiso 1 1 calc R U . . .
H10 H 1.0246 0.1870 0.1417 0.023 Uiso 1 1 calc R U . . .
C10 C 1.05213(17) 0.05947(11) 0.16411(9) 0.0180(3) Uani 1 1 d . . . . .
H8 H 1.0563 0.0639 0.2154 0.022 Uiso 1 1 calc R U . . .
C11 C 1.10916(18) -0.01063(11) 0.13523(9) 0.0206(4) Uani 1 1 d . . . . .
C12 C 1.1852(2) -0.07533(12) 0.18143(10) 0.0250(4) Uani 1 1 d . . . . .
H4 H 1.1786 -0.0585 0.2325 0.038 Uiso 1 1 calc R U . . .
H3 H 1.2847 -0.0779 0.1670 0.038 Uiso 1 1 calc R U . . .
H2 H 1.1418 -0.1318 0.1749 0.038 Uiso 1 1 calc R U . . .
C13 C 0.8904(2) -0.23664(12) 0.14568(12) 0.0306(4) Uani 1 1 d . . . . .
H40 H 0.9527 -0.2470 0.1851 0.037 Uiso 1 1 calc R U . . .
C14 C 0.80706(19) -0.16375(11) 0.14475(10) 0.0224(4) Uani 1 1 d . . . . .
H39 H 0.8163 -0.1226 0.1824 0.027 Uiso 1 1 calc R U . . .
C15 C 1.1076(3) -0.03225(14) 0.05614(11) 0.0352(5) Uani 1 1 d . . . . .
H5 H 1.0561 0.0122 0.0295 0.053 Uiso 1 1 calc R U . . .
H7 H 1.0609 -0.0876 0.0491 0.053 Uiso 1 1 calc R U . . .
H6 H 1.2047 -0.0355 0.0381 0.053 Uiso 1 1 calc R U . . .
C16 C 0.79016(17) 0.13894(10) 0.21839(9) 0.0149(3) Uani 1 1 d . . . . .
C17 C 0.66563(17) 0.08932(10) 0.24994(9) 0.0148(3) Uani 1 1 d . . . . .
C18 C 0.63287(16) 0.01297(10) 0.20401(9) 0.0145(3) Uani 1 1 d . . . . .
C19 C 0.61212(19) -0.03836(11) 0.32159(9) 0.0201(4) Uani 1 1 d . . . . .
C20 C 0.69562(18) 0.04724(10) 0.32486(9) 0.0178(3) Uani 1 1 d . . . . .
H11 H 0.7988 0.0379 0.3332 0.021 Uiso 1 1 calc R U . . .
C21 C 0.63128(19) 0.10809(11) 0.38065(9) 0.0213(4) Uani 1 1 d . . . . .
H24 H 0.6883 0.1608 0.3863 0.026 Uiso 1 1 calc R U . . .
H23 H 0.6198 0.0802 0.4285 0.026 Uiso 1 1 calc R U . . .
C22 C 0.48830(19) 0.12666(11) 0.34488(9) 0.0212(4) Uani 1 1 d . . . . .
H18 H 0.4435 0.1773 0.3688 0.025 Uiso 1 1 calc R U . . .
C23 C 0.53043(17) 0.15028(11) 0.26539(9) 0.0174(3) Uani 1 1 d . . . . .
C24 C 0.41271(18) 0.13832(11) 0.20993(10) 0.0212(4) Uani 1 1 d . . . . .
H13 H 0.3278 0.1684 0.2264 0.032 Uiso 1 1 calc R U . . .
H14 H 0.3920 0.0772 0.2046 0.032 Uiso 1 1 calc R U . . .
H12 H 0.4427 0.1617 0.1631 0.032 Uiso 1 1 calc R U . . .
C25 C 0.57077(19) 0.24568(11) 0.26657(10) 0.0213(4) Uani 1 1 d . . . . .
H17 H 0.6024 0.2632 0.2182 0.032 Uiso 1 1 calc R U . . .
H15 H 0.6471 0.2548 0.3016 0.032 Uiso 1 1 calc R U . . .
H16 H 0.4885 0.2798 0.2807 0.032 Uiso 1 1 calc R U . . .
C26 C 0.3917(2) 0.04760(12) 0.35364(10) 0.0263(4) Uani 1 1 d . . . . .
H19 H 0.3298 0.0562 0.3962 0.032 Uiso 1 1 calc R U . . .
H20 H 0.3307 0.0425 0.3103 0.032 Uiso 1 1 calc R U . . .
C27 C 0.4742(2) -0.03569(12) 0.36338(10) 0.0261(4) Uani 1 1 d . . . . .
H22 H 0.4946 -0.0437 0.4156 0.031 Uiso 1 1 calc R U . . .
H21 H 0.4143 -0.0841 0.3475 0.031 Uiso 1 1 calc R U . . .
C28 C 0.6995(2) -0.11555(11) 0.34334(10) 0.0259(4) Uani 1 1 d . . . . .
H25 H 0.6439 -0.1678 0.3363 0.039 Uiso 1 1 calc R U . . .
H26 H 0.7265 -0.1105 0.3945 0.039 Uiso 1 1 calc R U . . .
H27 H 0.7847 -0.1182 0.3133 0.039 Uiso 1 1 calc R U . . .
C29 C 0.76178(18) 0.22066(10) 0.09878(9) 0.0181(3) Uani 1 1 d . . . . .
H35 H 0.7698 0.2130 0.0456 0.022 Uiso 1 1 calc R U . . .
H36 H 0.6601 0.2259 0.1104 0.022 Uiso 1 1 calc R U . . .
C30 C 0.83290(18) 0.30326(11) 0.11878(10) 0.0200(4) Uani 1 1 d . . . . .
H34 H 0.8428 0.3158 0.1689 0.024 Uiso 1 1 calc R U . . .
C31 C 0.88317(18) 0.36021(11) 0.07181(10) 0.0207(3) Uani 1 1 d . . . . .
C32 C 0.8823(3) 0.34888(14) -0.00942(11) 0.0350(5) Uani 1 1 d . . . . .
H29 H 0.8702 0.2881 -0.0211 0.053 Uiso 1 1 calc R U . . .
H28 H 0.9720 0.3693 -0.0295 0.053 Uiso 1 1 calc R U . . .
H30 H 0.8043 0.3819 -0.0303 0.053 Uiso 1 1 calc R U . . .
C33 C 0.9458(2) 0.44397(11) 0.09604(11) 0.0258(4) Uani 1 1 d . . . . .
H31 H 0.9472 0.4462 0.1491 0.039 Uiso 1 1 calc R U . . .
H33 H 0.8886 0.4913 0.0773 0.039 Uiso 1 1 calc R U . . .
H32 H 1.0424 0.4489 0.0775 0.039 Uiso 1 1 calc R U . . .

loop_
_atom_site_aniso_label
_atom_site_aniso_U_11
_atom_site_aniso_U_22
_atom_site_aniso_U_33
_atom_site_aniso_U_23
_atom_site_aniso_U_13
_atom_site_aniso_U_12
O1 0.0226(6) 0.0219(6) 0.0282(7) -0.0052(5) -0.0099(5) 0.0025(5)
O2 0.0295(7) 0.0214(6) 0.0161(6) -0.0014(5) 0.0030(5) -0.0020(5)
O3 0.0194(6) 0.0208(6) 0.0224(6) -0.0051(5) -0.0014(5) -0.0045(5)
O4 0.0218(6) 0.0149(5) 0.0153(6) -0.0006(4) 0.0003(5) -0.0044(5)
C1 0.0210(9) 0.0141(8) 0.0594(13) 0.0039(8) 0.0139(9) 0.0026(7)
C2 0.0298(10) 0.0142(8) 0.0420(11) -0.0076(8) 0.0153(9) -0.0035(8)
C3 0.0229(8) 0.0173(8) 0.0245(9) -0.0036(7) 0.0065(7) -0.0049(7)
C4 0.0159(7) 0.0134(7) 0.0201(8) 0.0009(6) 0.0033(6) -0.0011(6)
C5 0.0184(8) 0.0139(7) 0.0138(7) -0.0002(6) 0.0004(6) -0.0023(6)
C6 0.0136(7) 0.0126(7) 0.0184(8) -0.0016(6) -0.0022(6) 0.0024(6)
C7 0.0167(7) 0.0135(7) 0.0172(8) -0.0005(6) -0.0016(6) 0.0038(6)
C8 0.0160(7) 0.0135(7) 0.0188(8) 0.0003(6) 0.0001(6) -0.0010(6)
C9 0.0159(8) 0.0182(8) 0.0229(9) 0.0002(7) 0.0031(7) -0.0014(6)
C10 0.0139(7) 0.0223(8) 0.0179(8) -0.0002(7) 0.0005(6) -0.0029(7)
C11 0.0176(8) 0.0225(8) 0.0216(9) 0.0001(7) -0.0007(7) 0.0008(7)
C12 0.0214(9) 0.0237(9) 0.0299(9) 0.0020(7) -0.0025(7) 0.0023(7)
C13 0.0221(9) 0.0252(9) 0.0446(11) 0.0103(8) -0.0017(8) 0.0050(8)
C14 0.0213(8) 0.0191(8) 0.0269(9) -0.0009(7) -0.0025(7) 0.0019(7)
C15 0.0444(12) 0.0372(11) 0.0239(10) -0.0048(8) -0.0021(8) 0.0191(10)
C16 0.0146(7) 0.0113(7) 0.0189(8) -0.0014(6) -0.0007(6) 0.0012(6)
C17 0.0140(7) 0.0138(7) 0.0167(8) -0.0028(6) 0.0004(6) -0.0006(6)
C18 0.0116(7) 0.0122(7) 0.0199(8) 0.0005(6) -0.0022(6) 0.0011(6)
C19 0.0289(9) 0.0175(8) 0.0139(8) -0.0013(6) -0.0009(7) -0.0060(7)
C20 0.0208(8) 0.0159(8) 0.0166(8) -0.0011(6) -0.0009(6) -0.0026(7)
C21 0.0284(9) 0.0192(8) 0.0163(8) -0.0042(6) 0.0010(7) -0.0040(7)
C22 0.0230(8) 0.0204(8) 0.0201(9) -0.0055(7) 0.0054(7) -0.0017(7)
C23 0.0148(7) 0.0162(7) 0.0211(8) -0.0038(6) 0.0025(6) 0.0010(6)
C24 0.0164(8) 0.0210(8) 0.0261(9) -0.0034(7) -0.0013(7) 0.0025(7)
C25 0.0230(8) 0.0147(8) 0.0261(9) -0.0042(7) 0.0027(7) 0.0022(7)
C26 0.0247(9) 0.0290(9) 0.0252(9) -0.0034(8) 0.0085(7) -0.0064(8)
C27 0.0347(10) 0.0225(9) 0.0213(9) -0.0035(7) 0.0070(8) -0.0102(8)
C28 0.0392(10) 0.0166(8) 0.0221(9) 0.0019(7) -0.0045(8) -0.0029(8)
C29 0.0201(8) 0.0149(8) 0.0193(8) 0.0017(6) 0.0003(7) -0.0003(7)
C30 0.0215(8) 0.0165(8) 0.0219(9) -0.0016(6) 0.0023(7) 0.0016(7)
C31 0.0169(7) 0.0166(8) 0.0286(9) -0.0002(7) 0.0036(7) 0.0025(7)
C32 0.0495(13) 0.0287(10) 0.0269(10) 0.0034(8) 0.0058(9) -0.0098(10)
C33 0.0252(9) 0.0176(8) 0.0346(10) -0.0008(7) 0.0059(8) -0.0025(7)

loop_
_atom_type_symbol
_atom_type_description
_atom_type_scat_dispersion_real
_atom_type_scat_dispersion_imag
_atom_type_scat_source
C C 0.0181 0.0091 'International Tables Vol C Tables 4.2.6.8 and 6.1.1.4'
H H 0.0000 0.0000 'International Tables Vol C Tables 4.2.6.8 and 6.1.1.4'
O O 0.0492 0.0322 'International Tables Vol C Tables 4.2.6.8 and 6.1.1.4'

loop_
_geom_angle_atom_site_label_1
_geom_angle_atom_site_label_2
_geom_angle_atom_site_label_3
_geom_angle
_geom_angle_site_symmetry_1
_geom_angle_site_symmetry_3
_geom_angle_publ_flag
C18 O4 C19 109.89(12) . . ?
C13 C1 C2 120.32(17) . . ?
C13 C1 H1 119.8 . . ?
C2 C1 H1 119.8 . . ?
C3 C2 C1 119.95(18) . . ?
C3 C2 H38 120.0 . . ?
C1 C2 H38 120.0 . . ?
C2 C3 C4 120.08(18) . . ?
C2 C3 H37 120.0 . . ?
C4 C3 H37 120.0 . . ?
C14 C4 C3 119.11(16) . . ?
C14 C4 C5 121.29(15) . . ?
C3 C4 C5 119.59(15) . . ?
O1 C5 C4 121.87(14) . . ?
O1 C5 C6 120.35(14) . . ?
C4 C5 C6 117.75(14) . . ?
C18 C6 C7 120.75(15) . . ?
C18 C6 C5 123.29(15) . . ?
C7 C6 C5 115.59(14) . . ?
O2 C7 C6 120.81(15) . . ?
O2 C7 C8 119.21(15) . . ?
C6 C7 C8 119.90(14) . . ?
C16 C8 C7 114.88(13) . . ?
C16 C8 C9 108.12(13) . . ?
C7 C8 C9 108.40(13) . . ?
C16 C8 C29 111.33(13) . . ?
C7 C8 C29 104.81(13) . . ?
C9 C8 C29 109.15(13) . . ?
C10 C9 C8 114.39(14) . . ?
C10 C9 H9 108.7 . . ?
C8 C9 H9 108.7 . . ?
C10 C9 H10 108.7 . . ?
C8 C9 H10 108.7 . . ?
H9 C9 H10 107.6 . . ?
C11 C10 C9 127.71(15) . . ?
C11 C10 H8 116.1 . . ?
C9 C10 H8 116.1 . . ?
C10 C11 C15 124.80(16) . . ?
C10 C11 C12 121.30(16) . . ?
C15 C11 C12 113.88(16) . . ?
C11 C12 H4 109.5 . . ?
C11 C12 H3 109.5 . . ?
H4 C12 H3 109.5 . . ?
C11 C12 H2 109.5 . . ?
H4 C12 H2 109.5 . . ?
H3 C12 H2 109.5 . . ?
C1 C13 C14 119.57(18) . . ?
C1 C13 H40 120.2 . . ?
C14 C13 H40 120.2 . . ?
C13 C14 C4 120.82(17) . . ?
C13 C14 H39 119.6 . . ?
C4 C14 H39 119.6 . . ?
C11 C15 H5 109.5 . . ?
C11 C15 H7 109.5 . . ?
H5 C15 H7 109.5 . . ?
C11 C15 H6 109.5 . . ?
H5 C15 H6 109.5 . . ?
H7 C15 H6 109.5 . . ?
O3 C16 C17 119.44(15) . . ?
O3 C16 C8 120.02(14) . . ?
C17 C16 C8 120.54(13) . . ?
C18 C17 C16 110.44(13) . . ?
C18 C17 C20 101.79(13) . . ?
C16 C17 C20 114.31(13) . . ?
C18 C17 C23 113.82(13) . . ?
C16 C17 C23 112.29(13) . . ?
C20 C17 C23 103.67(13) . . ?
O4 C18 C6 121.66(15) . . ?
O4 C18 C17 111.15(13) . . ?
C6 C18 C17 127.15(15) . . ?
O4 C19 C28 106.75(13) . . ?
O4 C19 C27 106.87(14) . . ?
C28 C19 C27 110.96(15) . . ?
O4 C19 C20 105.11(12) . . ?
C28 C19 C20 113.29(15) . . ?
C27 C19 C20 113.25(14) . . ?
C21 C20 C19 110.99(14) . . ?
C21 C20 C17 105.22(13) . . ?
C19 C20 C17 103.64(12) . . ?
C21 C20 H11 112.2 . . ?
C19 C20 H11 112.2 . . ?
C17 C20 H11 112.2 . . ?
C20 C21 C22 100.38(13) . . ?
C20 C21 H24 111.7 . . ?
C22 C21 H24 111.7 . . ?
C20 C21 H23 111.7 . . ?
C22 C21 H23 111.7 . . ?
H24 C21 H23 109.5 . . ?
C21 C22 C26 109.08(15) . . ?
C21 C22 C23 102.85(13) . . ?
C26 C22 C23 115.96(14) . . ?
C21 C22 H18 109.6 . . ?
C26 C22 H18 109.6 . . ?
C23 C22 H18 109.6 . . ?
C24 C23 C25 108.06(14) . . ?
C24 C23 C22 114.42(14) . . ?
C25 C23 C22 106.18(13) . . ?
C24 C23 C17 112.83(13) . . ?
C25 C23 C17 112.02(13) . . ?
C22 C23 C17 103.17(13) . . ?
C23 C24 H13 109.5 . . ?
C23 C24 H14 109.5 . . ?
H13 C24 H14 109.5 . . ?
C23 C24 H12 109.5 . . ?
H13 C24 H12 109.5 . . ?
H14 C24 H12 109.5 . . ?
C23 C25 H17 109.5 . . ?
C23 C25 H15 109.5 . . ?
H17 C25 H15 109.5 . . ?
C23 C25 H16 109.5 . . ?
H17 C25 H16 109.5 . . ?
H15 C25 H16 109.5 . . ?
C27 C26 C22 112.93(15) . . ?
C27 C26 H19 109.0 . . ?
C22 C26 H19 109.0 . . ?
C27 C26 H20 109.0 . . ?
C22 C26 H20 109.0 . . ?
H19 C26 H20 107.8 . . ?
C19 C27 C26 113.83(15) . . ?
C19 C27 H22 108.8 . . ?
C26 C27 H22 108.8 . . ?
C19 C27 H21 108.8 . . ?
C26 C27 H21 108.8 . . ?
H22 C27 H21 107.7 . . ?
C19 C28 H25 109.5 . . ?
C19 C28 H26 109.5 . . ?
H25 C28 H26 109.5 . . ?
C19 C28 H27 109.5 . . ?
H25 C28 H27 109.5 . . ?
H26 C28 H27 109.5 . . ?
C30 C29 C8 116.40(14) . . ?
C30 C29 H35 108.2 . . ?
C8 C29 H35 108.2 . . ?
C30 C29 H36 108.2 . . ?
C8 C29 H36 108.2 . . ?
H35 C29 H36 107.3 . . ?
C31 C30 C29 125.12(16) . . ?
C31 C30 H34 117.4 . . ?
C29 C30 H34 117.4 . . ?
C30 C31 C33 121.96(17) . . ?
C30 C31 C32 124.52(16) . . ?
C33 C31 C32 113.52(16) . . ?
C31 C32 H29 109.5 . . ?
C31 C32 H28 109.5 . . ?
H29 C32 H28 109.5 . . ?
C31 C32 H30 109.5 . . ?
H29 C32 H30 109.5 . . ?
H28 C32 H30 109.5 . . ?
C31 C33 H31 109.5 . . ?
C31 C33 H33 109.5 . . ?
H31 C33 H33 109.5 . . ?
C31 C33 H32 109.5 . . ?
H31 C33 H32 109.5 . . ?
H33 C33 H32 109.5 . . ?

loop_
_geom_bond_atom_site_label_1
_geom_bond_atom_site_label_2
_geom_bond_distance
_geom_bond_site_symmetry_2
_geom_bond_publ_flag
O1 C5 1.212(2) . ?
O2 C7 1.223(2) . ?
O3 C16 1.212(2) . ?
O4 C18 1.340(2) . ?
O4 C19 1.4929(19) . ?
C1 C13 1.382(3) . ?
C1 C2 1.388(3) . ?
C1 H1 0.9500 . ?
C2 C3 1.386(3) . ?
C2 H38 0.9500 . ?
C3 C4 1.396(2) . ?
C3 H37 0.9500 . ?
C4 C14 1.388(2) . ?
C4 C5 1.491(2) . ?
C5 C6 1.511(2) . ?
C6 C18 1.341(2) . ?
C6 C7 1.454(2) . ?
C7 C8 1.539(2) . ?
C8 C16 1.538(2) . ?
C8 C9 1.554(2) . ?
C8 C29 1.565(2) . ?
C9 C10 1.508(2) . ?
C9 H9 0.9900 . ?
C9 H10 0.9900 . ?
C10 C11 1.332(2) . ?
C10 H8 0.9500 . ?
C11 C15 1.497(3) . ?
C11 C12 1.505(2) . ?
C12 H4 0.9800 . ?
C12 H3 0.9800 . ?
C12 H2 0.9800 . ?
C13 C14 1.386(3) . ?
C13 H40 0.9500 . ?
C14 H39 0.9500 . ?
C15 H5 0.9800 . ?
C15 H7 0.9800 . ?
C15 H6 0.9800 . ?
C16 C17 1.527(2) . ?
C17 C18 1.495(2) . ?
C17 C20 1.556(2) . ?
C17 C23 1.621(2) . ?
C19 C28 1.517(2) . ?
C19 C27 1.517(3) . ?
C19 C20 1.555(2) . ?
C20 C21 1.528(2) . ?
C20 H11 1.0000 . ?
C21 C22 1.534(2) . ?
C21 H24 0.9900 . ?
C21 H23 0.9900 . ?
C22 C26 1.545(2) . ?
C22 C23 1.563(2) . ?
C22 H18 1.0000 . ?
C23 C24 1.525(2) . ?
C23 C25 1.538(2) . ?
C24 H13 0.9800 . ?
C24 H14 0.9800 . ?
C24 H12 0.9800 . ?
C25 H17 0.9800 . ?
C25 H15 0.9800 . ?
C25 H16 0.9800 . ?
C26 C27 1.528(3) . ?
C26 H19 0.9900 . ?
C26 H20 0.9900 . ?
C27 H22 0.9900 . ?
C27 H21 0.9900 . ?
C28 H25 0.9800 . ?
C28 H26 0.9800 . ?
C28 H27 0.9800 . ?
C29 C30 1.501(2) . ?
C29 H35 0.9900 . ?
C29 H36 0.9900 . ?
C30 C31 1.330(2) . ?
C30 H34 0.9500 . ?
C31 C33 1.504(2) . ?
C31 C32 1.508(3) . ?
C32 H29 0.9800 . ?
C32 H28 0.9800 . ?
C32 H30 0.9800 . ?
C33 H31 0.9800 . ?
C33 H33 0.9800 . ?
C33 H32 0.9800 . ?

loop_
_geom_torsion_atom_site_label_1
_geom_torsion_atom_site_label_2
_geom_torsion_atom_site_label_3
_geom_torsion_atom_site_label_4
_geom_torsion
_geom_torsion_site_symmetry_1
_geom_torsion_site_symmetry_2
_geom_torsion_site_symmetry_3
_geom_torsion_site_symmetry_4
_geom_torsion_publ_flag
C13 C1 C2 C3 -2.7(3) . . . . ?
C1 C2 C3 C4 3.6(3) . . . . ?
C2 C3 C4 C14 -1.0(3) . . . . ?
C2 C3 C4 C5 179.96(15) . . . . ?
C14 C4 C5 O1 -158.08(17) . . . . ?
C3 C4 C5 O1 21.0(2) . . . . ?
C14 C4 C5 C6 23.7(2) . . . . ?
C3 C4 C5 C6 -157.23(15) . . . . ?
O1 C5 C6 C18 95.0(2) . . . . ?
C4 C5 C6 C18 -86.76(19) . . . . ?
O1 C5 C6 C7 -91.94(19) . . . . ?
C4 C5 C6 C7 86.31(18) . . . . ?
C18 C6 C7 O2 178.36(15) . . . . ?
C5 C6 C7 O2 5.1(2) . . . . ?
C18 C6 C7 C8 1.7(2) . . . . ?
C5 C6 C7 C8 -171.52(13) . . . . ?
O2 C7 C8 C16 -173.96(14) . . . . ?
C6 C7 C8 C16 2.7(2) . . . . ?
O2 C7 C8 C9 -52.92(19) . . . . ?
C6 C7 C8 C9 123.74(15) . . . . ?
O2 C7 C8 C29 63.54(18) . . . . ?
C6 C7 C8 C29 -119.80(15) . . . . ?
C16 C8 C9 C10 53.82(18) . . . . ?
C7 C8 C9 C10 -71.31(18) . . . . ?
C29 C8 C9 C10 175.07(13) . . . . ?
C8 C9 C10 C11 109.9(2) . . . . ?
C9 C10 C11 C15 -3.2(3) . . . . ?
C9 C10 C11 C12 175.55(16) . . . . ?
C2 C1 C13 C14 -0.8(3) . . . . ?
C1 C13 C14 C4 3.5(3) . . . . ?
C3 C4 C14 C13 -2.6(3) . . . . ?
C5 C4 C14 C13 176.49(16) . . . . ?
C7 C8 C16 O3 160.30(15) . . . . ?
C9 C8 C16 O3 39.1(2) . . . . ?
C29 C8 C16 O3 -80.78(18) . . . . ?
C7 C8 C16 C17 -19.3(2) . . . . ?
C9 C8 C16 C17 -140.49(15) . . . . ?
C29 C8 C16 C17 99.61(17) . . . . ?
O3 C16 C17 C18 -150.67(15) . . . . ?
C8 C16 C17 C18 28.9(2) . . . . ?
O3 C16 C17 C20 -36.6(2) . . . . ?
C8 C16 C17 C20 142.98(14) . . . . ?
O3 C16 C17 C23 81.11(19) . . . . ?
C8 C16 C17 C23 -99.29(16) . . . . ?
C19 O4 C18 C6 155.93(15) . . . . ?
C19 O4 C18 C17 -21.86(17) . . . . ?
C7 C6 C18 O4 -166.11(14) . . . . ?
C5 C6 C18 O4 6.6(2) . . . . ?
C7 C6 C18 C17 11.3(3) . . . . ?
C5 C6 C18 C17 -175.97(15) . . . . ?
C16 C17 C18 O4 151.69(13) . . . . ?
C20 C17 C18 O4 29.92(16) . . . . ?
C23 C17 C18 O4 -80.93(16) . . . . ?
C16 C17 C18 C6 -26.0(2) . . . . ?
C20 C17 C18 C6 -147.72(16) . . . . ?
C23 C17 C18 C6 101.43(19) . . . . ?
C18 O4 C19 C28 -116.70(15) . . . . ?
C18 O4 C19 C27 124.50(14) . . . . ?
C18 O4 C19 C20 3.89(17) . . . . ?
O4 C19 C20 C21 126.57(14) . . . . ?
C28 C19 C20 C21 -117.25(16) . . . . ?
C27 C19 C20 C21 10.3(2) . . . . ?
O4 C19 C20 C17 14.09(16) . . . . ?
C28 C19 C20 C17 130.27(15) . . . . ?
C27 C19 C20 C17 -102.22(16) . . . . ?
C18 C17 C20 C21 -141.71(13) . . . . ?
C16 C17 C20 C21 99.24(15) . . . . ?
C23 C17 C20 C21 -23.32(16) . . . . ?
C18 C17 C20 C19 -25.10(16) . . . . ?
C16 C17 C20 C19 -144.15(14) . . . . ?
C23 C17 C20 C19 93.29(14) . . . . ?
C19 C20 C21 C22 -66.38(16) . . . . ?
C17 C20 C21 C22 45.09(15) . . . . ?
C20 C21 C22 C26 74.44(16) . . . . ?
C20 C21 C22 C23 -49.20(15) . . . . ?
C21 C22 C23 C24 157.32(14) . . . . ?
C26 C22 C23 C24 38.4(2) . . . . ?
C21 C22 C23 C25 -83.59(15) . . . . ?
C26 C22 C23 C25 157.46(15) . . . . ?
C21 C22 C23 C17 34.37(15) . . . . ?
C26 C22 C23 C17 -84.57(17) . . . . ?
C18 C17 C23 C24 -21.1(2) . . . . ?
C16 C17 C23 C24 105.27(16) . . . . ?
C20 C17 C23 C24 -130.85(14) . . . . ?
C18 C17 C23 C25 -143.36(14) . . . . ?
C16 C17 C23 C25 -16.95(19) . . . . ?
C20 C17 C23 C25 106.94(15) . . . . ?
C18 C17 C23 C22 102.85(15) . . . . ?
C16 C17 C23 C22 -130.74(14) . . . . ?
C20 C17 C23 C22 -6.85(15) . . . . ?
C21 C22 C26 C27 -24.8(2) . . . . ?
C23 C22 C26 C27 90.69(19) . . . . ?
O4 C19 C27 C26 -73.49(17) . . . . ?
C28 C19 C27 C26 170.49(15) . . . . ?
C20 C19 C27 C26 41.8(2) . . . . ?
C22 C26 C27 C19 -34.0(2) . . . . ?
C16 C8 C29 C30 66.53(18) . . . . ?
C7 C8 C29 C30 -168.69(14) . . . . ?
C9 C8 C29 C30 -52.75(19) . . . . ?
C8 C29 C30 C31 128.94(18) . . . . ?
C29 C30 C31 C33 176.45(16) . . . . ?
C29 C30 C31 C32 -2.8(3) . . . . ?
